data_7719844
loop_
_publ_author_name
'Heurix, Madeleine'
'Harmach, Petr'
'Torvisco, Ana'
'Fischer, Roland C.'
'Wiech, Mathias'
'C&#xed;sa&#x159;ov&#xe1;, Ivana'
'Gescheidt, Georg'
'&#x160;t&#x11b;pni&#x10d;ka, Petr'
'Haas, Michael'

_publ_section_title
;
 Synthesis, structure, photochemical and electrochemical properties of
 &#x3b1;-germyl ferrocenyl ketones.
;
_journal_issue 47
_journal_name_full 'Dalton transactions (Cambridge, England : 2003)'
_journal_page_first 17611
_journal_page_last 17620
_journal_paper_doi 10.1039/d5dt02029h
_journal_volume 54
_journal_year 2025
_chemical_formula_moiety 'C20 H36 Fe O Si4'
_chemical_formula_sum 'C20 H36 Fe O Si4'
_chemical_formula_weight 460.70
_space_group_crystal_system tetragonal
_space_group_IT_number 88
_space_group_name_Hall '-I 4ad'
_space_group_name_H-M_alt 'I 41/a :2'
_atom_sites_solution_hydrogens geom
_atom_sites_solution_primary dual
_audit_creation_date 2025-07-31
_audit_creation_method
;
Olex2 1.5-ac6-020
(compiled 2024.02.14 svn.r2f8d729c for Rigaku Oxford Diffraction, GUI svn.r6966)
;
_audit_update_record
;
2025-08-04 deposited with the CCDC.	2025-09-16 downloaded from the CCDC.
;
_cell_angle_alpha 90
_cell_angle_beta 90
_cell_angle_gamma 90
_cell_formula_units_Z 16
_cell_length_a 18.24740(10)
_cell_length_b 18.24740(10)
_cell_length_c 30.4342(3)
_cell_measurement_reflns_used 23165
_cell_measurement_temperature 100.01(10)
_cell_measurement_theta_max 77.3310
_cell_measurement_theta_min 2.8120
_cell_volume 10133.60(13)
_computing_cell_refinement 'CrysAlisPro 1.171.43.106a (Rigaku OD, 2024)'
_computing_data_collection 'CrysAlisPro 1.171.43.106a (Rigaku OD, 2024)'
_computing_data_reduction 'CrysAlisPro 1.171.43.106a (Rigaku OD, 2024)'
_computing_molecular_graphics 'Olex2 1.5-ac6-020 (Dolomanov et al., 2009)'
_computing_publication_material 'Olex2 1.5-ac6-020 (Dolomanov et al., 2009)'
_computing_structure_refinement 'SHELXL 2019/3 (Sheldrick, 2015)'
_computing_structure_solution 'SHELXT 2018/2 (Sheldrick, 2018)'
_diffrn_ambient_environment N~2~
_diffrn_ambient_temperature 100.01(10)
_diffrn_detector 'Hybrid Pixel Array Detector'
_diffrn_detector_area_resol_mean 10.0000
_diffrn_detector_type 'HyPix-Arc 100'
_diffrn_measured_fraction_theta_full 1.000
_diffrn_measured_fraction_theta_max 0.990
_diffrn_measurement_details
;
List of Runs (angles in degrees, time in seconds):

  # Type    Start    End  Width  t~exp~   \w     \q     \k     \f   Frames
#--------------------------------------------------------------------------
  1  \w     72.00 176.00   0.50    2.00    --  101.05  19.00 -90.00  208
  2  \w    100.00 167.00   0.50    2.00    --  101.05  77.00 -30.00  134
  3  \w     42.00 129.00   0.50    0.50    --   53.17  38.00 -30.00  174
  4  \w     72.00 176.00   0.50    2.00    --  101.05  19.00  60.00  208
  5  \w     72.00 176.00   0.50    2.00    --  101.05  19.00 150.00  208
  6  \w    -21.00  26.00   0.50    0.50    --   53.17 -19.00  60.00   94
  7  \w     36.00 106.00   0.50    2.00    --  101.05 -99.00  30.00  140
  8  \w     35.00 105.00   0.50    2.00    --  101.05 -77.00  30.00  140
  9  \w     36.00 106.00   0.50    2.00    --  101.05 -99.00 -30.00  140
 10  \w     36.00 106.00   0.50    2.00    --  101.05 -99.00 -60.00  140
 11  \w     35.00 105.00   0.50    2.00    --  101.05 -77.00-150.00  140
 12  \w   -127.00 -82.00   0.50    0.50    --  -54.67 -57.00-180.00   90
 13  \w   -127.00 -82.00   0.50    0.50    --  -54.67 -57.00-120.00   90
 14  \w    -43.00  -1.00   0.50    0.50    --  -76.64  38.00 -30.00   84
 15  \w    -43.00  21.00   0.50    0.50    --  -54.67  38.00 -90.00  128
;
_diffrn_measurement_device 'four-circle diffractometer'
_diffrn_measurement_device_type 'XtaLAB Synergy, Dualflex, HyPix-Arc 100'
_diffrn_measurement_method '\w scans'
_diffrn_orient_matrix_type 'CrysAlisPro convention (1999,Acta A55,543-557)'
_diffrn_orient_matrix_UB_11 0.0291998000
_diffrn_orient_matrix_UB_12 -0.0173049000
_diffrn_orient_matrix_UB_13 -0.0463428000
_diffrn_orient_matrix_UB_21 -0.0384776000
_diffrn_orient_matrix_UB_22 0.0689173000
_diffrn_orient_matrix_UB_23 -0.0179390000
_diffrn_orient_matrix_UB_31 0.0691314000
_diffrn_orient_matrix_UB_32 0.0457542000
_diffrn_orient_matrix_UB_33 0.0096536000
_diffrn_radiation_monochromator mirror
_diffrn_radiation_probe x-ray
_diffrn_radiation_type 'Cu K\a'
_diffrn_radiation_wavelength 1.54184
_diffrn_reflns_av_R_equivalents 0.0369
_diffrn_reflns_av_unetI/netI 0.0224
_diffrn_reflns_Laue_measured_fraction_full 1.000
_diffrn_reflns_Laue_measured_fraction_max 0.990
_diffrn_reflns_limit_h_max 23
_diffrn_reflns_limit_h_min -20
_diffrn_reflns_limit_k_max 21
_diffrn_reflns_limit_k_min -22
_diffrn_reflns_limit_l_max 38
_diffrn_reflns_limit_l_min -38
_diffrn_reflns_number 43158
_diffrn_reflns_point_group_measured_fraction_full 1.000
_diffrn_reflns_point_group_measured_fraction_max 0.990
_diffrn_reflns_theta_full 67.684
_diffrn_reflns_theta_max 77.758
_diffrn_reflns_theta_min 2.824
_diffrn_source 'micro-focus sealed X-ray tube'
_diffrn_source_type 'PhotonJet (Cu) X-ray Source'
_exptl_absorpt_coefficient_mu 6.632
_exptl_absorpt_correction_T_max 1.00000
_exptl_absorpt_correction_T_min 0.34722
_exptl_absorpt_correction_type multi-scan
_exptl_absorpt_process_details
;
CrysAlisPro 1.171.43.106a (Rigaku Oxford Diffraction, 2024)
Empirical absorption correction using spherical harmonics,
implemented in SCALE3 ABSPACK scaling algorithm.
;
_exptl_crystal_colour orange
_exptl_crystal_colour_primary orange
_exptl_crystal_density_diffrn 1.208
_exptl_crystal_description block
_exptl_crystal_F_000 3936
_exptl_crystal_size_max 0.33
_exptl_crystal_size_mid 0.26
_exptl_crystal_size_min 0.23
_refine_diff_density_max 0.279
_refine_diff_density_min -0.234
_refine_diff_density_rms 0.038
_refine_ls_extinction_method none
_refine_ls_goodness_of_fit_ref 1.033
_refine_ls_hydrogen_treatment constr
_refine_ls_matrix_type full
_refine_ls_number_parameters 244
_refine_ls_number_reflns 5352
_refine_ls_number_restraints 0
_refine_ls_restrained_S_all 1.033
_refine_ls_R_factor_all 0.0245
_refine_ls_R_factor_gt 0.0215
_refine_ls_shift/su_max 0.002
_refine_ls_shift/su_mean 0.000
_refine_ls_structure_factor_coef Fsqd
_refine_ls_weighting_details 'w=1/[\s^2^(Fo^2^)+(0.0253P)^2^+7.3773P] where P=(Fo^2^+2Fc^2^)/3'
_refine_ls_weighting_scheme calc
_refine_ls_wR_factor_gt 0.0541
_refine_ls_wR_factor_ref 0.0549
_reflns_Friedel_coverage 0.000
_reflns_number_gt 5074
_reflns_number_total 5352
_reflns_threshold_expression 'I > 2\s(I)'
_publcif_datablock.id {d713fd75-a4bb-4c7d-8258-ba0b22394aa4}

_cod_data_source_file d5dt02029h2.cif
_cod_data_source_block rf2897_auto
_cod_depositor_comments 'Adding full bibliography for 7719844--7719848.cif.'
_cod_original_cell_volume 10133.61(15)
_cod_original_sg_symbol_H-M 'I 41/a'
_cod_database_code 7719844
_shelx_shelxl_version_number 2019/3
_chemical_oxdiff_formula FeSi4C12H36O2
_shelx_space_group_comment
;
The symmetry employed for this shelxl refinement is uniquely defined
by the following loop, which should always be used as a source of
symmetry information in preference to the above space-group names.
They are only intended as comments.
;
_shelx_estimated_absorpt_t_max 0.311
_shelx_estimated_absorpt_t_min 0.218
_olex2_refinement_description
;
1. Fixed Uiso
 At 1.2 times of:
  All C(H) groups
 At 1.5 times of:
  All C(H,H,H) groups
2.a Ternary CH refined with riding coordinates:
 C3(H3), C5(H5), C8(H8), C9(H9), C2(H2), C4(H4), C6(H6), C11(H11), C15(H15)
2.b Idealised Me refined as rotating group:
 C10(H10A,H10B,H10C), C17(H17A,H17B,H17C), C14(H14A,H14B,H14C), C19(H19A,H19B,
 H19C), C21(H21A,H21B,H21C), C18(H18A,H18B,H18C), C16(H16A,H16B,H16C), C12(H12A,
 H12B,H12C), C13(H13A,H13B,H13C)
;
_olex2_submission_special_instructions 'No special instructions were received'
_oxdiff_exptl_absorpt_empirical_details
;
Empirical correction (ABSPACK) includes:
- Absorption correction using spherical harmonics
- Frame scaling
;
_oxdiff_exptl_absorpt_empirical_full_max 2.560
_oxdiff_exptl_absorpt_empirical_full_min 0.536
_publcif_funding_html
;
;

loop_
_space_group_symop_operation_xyz
'x, y, z'
'-x+1/2, -y, z+1/2'
'-y+3/4, x+1/4, z+1/4'
'y+3/4, -x+3/4, z+3/4'
'x+1/2, y+1/2, z+1/2'
'-x+1, -y+1/2, z+1'
'-y+5/4, x+3/4, z+3/4'
'y+5/4, -x+5/4, z+5/4'
'-x, -y, -z'
'x-1/2, y, -z-1/2'
'y-3/4, -x-1/4, -z-1/4'
'-y-3/4, x-3/4, -z-3/4'
'-x+1/2, -y+1/2, -z+1/2'
'x, y+1/2, -z'
'y-1/4, -x+1/4, -z+1/4'
'-y-1/4, x-1/4, -z-1/4'

loop_
_atom_site_label
_atom_site_type_symbol
_atom_site_fract_x
_atom_site_fract_y
_atom_site_fract_z
_atom_site_U_iso_or_equiv
_atom_site_adp_type
_atom_site_occupancy
_atom_site_site_symmetry_order
_atom_site_calc_flag
_atom_site_refinement_flags_posn
_atom_site_refinement_flags_adp
_atom_site_refinement_flags_occupancy
_atom_site_disorder_assembly
_atom_site_disorder_group
Fe1 Fe 0.90566(2) 0.56760(2) 0.44046(2) 0.01227(5) Uani 1 1 d . . . . .
Si1 Si 0.73353(2) 0.68524(2) 0.51434(2) 0.01416(7) Uani 1 1 d . . . . .
Si2 Si 0.63104(2) 0.61520(2) 0.53546(2) 0.02045(8) Uani 1 1 d . . . . .
O1 O 0.73399(5) 0.68027(5) 0.42537(3) 0.01984(18) Uani 1 1 d . . . . .
C1 C 0.75774(6) 0.64497(6) 0.45687(4) 0.0146(2) Uani 1 1 d . . . . .
Si3 Si 0.69982(2) 0.80495(2) 0.49328(2) 0.01857(8) Uani 1 1 d . . . . .
C3 C 0.85303(7) 0.48067(7) 0.41133(4) 0.0188(2) Uani 1 1 d . . . . .
H3 H 0.873139 0.449351 0.387206 0.023 Uiso 1 1 calc R U . . .
C5 C 0.82591(6) 0.52545(6) 0.48052(4) 0.0156(2) Uani 1 1 d . . . . .
H5 H 0.823290 0.530902 0.513175 0.019 Uiso 1 1 calc R U . . .
C7 C 0.79504(6) 0.57471(6) 0.44877(4) 0.0147(2) Uani 1 1 d . . . . .
C8 C 0.94877(7) 0.67126(7) 0.44388(4) 0.0212(3) Uani 1 1 d . . . . .
H8 H 0.920618 0.717377 0.449373 0.025 Uiso 1 1 calc R U . . .
C9 C 0.98112(7) 0.62561(7) 0.47660(4) 0.0196(2) Uani 1 1 d . . . . .
H9 H 0.979619 0.634000 0.509054 0.024 Uiso 1 1 calc R U . . .
C10 C 0.86615(8) 0.60369(7) 0.58701(4) 0.0271(3) Uani 1 1 d . . . . .
H10A H 0.900072 0.590708 0.563287 0.041 Uiso 1 1 calc R U . . .
H10B H 0.830027 0.564434 0.590729 0.041 Uiso 1 1 calc R U . . .
H10C H 0.893587 0.610168 0.614412 0.041 Uiso 1 1 calc R U . . .
C2 C 0.81249(7) 0.54653(7) 0.40574(4) 0.0172(2) Uani 1 1 d . . . . .
H2 H 0.798439 0.569251 0.377046 0.021 Uiso 1 1 calc R U . . .
Si4 Si 0.81800(2) 0.69097(2) 0.57287(2) 0.01829(8) Uani 1 1 d . . . . .
C4 C 0.86145(7) 0.46779(6) 0.45733(4) 0.0177(2) Uani 1 1 d . . . . .
H4 H 0.888618 0.425948 0.470930 0.021 Uiso 1 1 calc R U . . .
C6 C 0.96309(7) 0.63939(7) 0.40204(4) 0.0211(3) Uani 1 1 d . . . . .
H6 H 0.946884 0.659348 0.373019 0.025 Uiso 1 1 calc R U . . .
C17 C 0.77731(7) 0.84443(7) 0.46016(4) 0.0222(3) Uani 1 1 d . . . . .
H17A H 0.781714 0.817658 0.432372 0.033 Uiso 1 1 calc R U . . .
H17B H 0.823118 0.839969 0.476755 0.033 Uiso 1 1 calc R U . . .
H17C H 0.767490 0.896254 0.454089 0.033 Uiso 1 1 calc R U . . .
C14 C 0.61408(8) 0.80524(8) 0.45909(5) 0.0318(3) Uani 1 1 d . . . . .
H14A H 0.603118 0.855457 0.449746 0.048 Uiso 1 1 calc R U . . .
H14B H 0.573162 0.786187 0.476532 0.048 Uiso 1 1 calc R U . . .
H14C H 0.621256 0.774240 0.433148 0.048 Uiso 1 1 calc R U . . .
C19 C 0.88841(8) 0.76407(8) 0.56306(5) 0.0295(3) Uani 1 1 d . . . . .
H19A H 0.915831 0.752815 0.536204 0.044 Uiso 1 1 calc R U . . .
H19B H 0.922230 0.766002 0.588048 0.044 Uiso 1 1 calc R U . . .
H19C H 0.863968 0.811579 0.559799 0.044 Uiso 1 1 calc R U . . .
C11 C 1.01569(6) 0.56566(7) 0.45481(4) 0.0183(2) Uani 1 1 d . . . . .
H11 H 1.042567 0.524538 0.469368 0.022 Uiso 1 1 calc R U . . .
C21 C 0.65893(9) 0.52973(8) 0.56525(5) 0.0338(3) Uani 1 1 d . . . . .
H21A H 0.615287 0.500527 0.572009 0.051 Uiso 1 1 calc R U . . .
H21B H 0.683933 0.542914 0.592628 0.051 Uiso 1 1 calc R U . . .
H21C H 0.692145 0.501053 0.546684 0.051 Uiso 1 1 calc R U . . .
C18 C 0.68273(9) 0.86467(8) 0.54268(5) 0.0298(3) Uani 1 1 d . . . . .
H18A H 0.668691 0.913917 0.532972 0.045 Uiso 1 1 calc R U . . .
H18B H 0.727477 0.867624 0.560401 0.045 Uiso 1 1 calc R U . . .
H18C H 0.643141 0.843559 0.560373 0.045 Uiso 1 1 calc R U . . .
C15 C 1.00463(7) 0.57407(7) 0.40870(4) 0.0194(2) Uani 1 1 d . . . . .
H15 H 1.022616 0.540166 0.385246 0.023 Uiso 1 1 calc R U . . .
C16 C 0.76143(9) 0.71839(9) 0.62185(5) 0.0338(3) Uani 1 1 d . . . . .
H16A H 0.731387 0.761099 0.614327 0.051 Uiso 1 1 calc R U . . .
H16B H 0.793919 0.730755 0.646395 0.051 Uiso 1 1 calc R U . . .
H16C H 0.729507 0.677589 0.630350 0.051 Uiso 1 1 calc R U . . .
C12 C 0.58023(9) 0.58850(10) 0.48443(6) 0.0394(4) Uani 1 1 d . . . . .
H12A H 0.567379 0.632636 0.467783 0.059 Uiso 1 1 calc R U . . .
H12B H 0.535424 0.562116 0.492485 0.059 Uiso 1 1 calc R U . . .
H12C H 0.611318 0.556774 0.466328 0.059 Uiso 1 1 calc R U . . .
C13 C 0.56917(9) 0.66999(9) 0.57198(6) 0.0394(4) Uani 1 1 d . . . . .
H13A H 0.555542 0.715669 0.557144 0.059 Uiso 1 1 calc R U . . .
H13B H 0.594704 0.681406 0.599472 0.059 Uiso 1 1 calc R U . . .
H13C H 0.524889 0.641571 0.578439 0.059 Uiso 1 1 calc R U . . .

loop_
_atom_site_aniso_label
_atom_site_aniso_U_11
_atom_site_aniso_U_22
_atom_site_aniso_U_33
_atom_site_aniso_U_23
_atom_site_aniso_U_13
_atom_site_aniso_U_12
Fe1 0.01284(9) 0.01284(9) 0.01114(9) 0.00024(6) 0.00084(6) 0.00040(6)
Si1 0.01628(15) 0.01336(15) 0.01284(14) 0.00069(11) 0.00171(11) 0.00115(11)
Si2 0.01859(16) 0.01706(16) 0.02571(17) 0.00067(13) 0.00730(13) 0.00019(12)
O1 0.0227(4) 0.0216(4) 0.0152(4) 0.0023(3) -0.0023(3) 0.0028(3)
C1 0.0124(5) 0.0163(6) 0.0150(5) 0.0003(4) 0.0003(4) -0.0022(4)
Si3 0.02052(17) 0.01452(15) 0.02065(16) 0.00169(12) 0.00079(13) 0.00314(12)
C3 0.0197(6) 0.0179(6) 0.0190(6) -0.0052(5) -0.0007(5) -0.0012(5)
C5 0.0165(6) 0.0149(5) 0.0155(5) 0.0011(4) 0.0018(4) -0.0033(4)
C7 0.0137(5) 0.0164(6) 0.0140(5) -0.0010(4) 0.0009(4) -0.0018(4)
C8 0.0171(6) 0.0149(6) 0.0315(7) 0.0010(5) 0.0032(5) -0.0026(4)
C9 0.0162(6) 0.0212(6) 0.0214(6) -0.0033(5) -0.0002(5) -0.0043(5)
C10 0.0383(8) 0.0234(7) 0.0195(6) 0.0042(5) -0.0050(6) 0.0064(6)
C2 0.0163(6) 0.0208(6) 0.0145(5) -0.0029(4) -0.0014(4) -0.0008(5)
Si4 0.02513(17) 0.01649(16) 0.01326(15) 0.00042(12) -0.00216(12) 0.00247(13)
C4 0.0195(6) 0.0135(5) 0.0202(6) 0.0000(4) 0.0003(5) -0.0020(4)
C6 0.0176(6) 0.0230(6) 0.0228(6) 0.0086(5) 0.0035(5) -0.0011(5)
C17 0.0296(7) 0.0166(6) 0.0205(6) 0.0017(5) 0.0007(5) -0.0008(5)
C14 0.0254(7) 0.0273(7) 0.0428(8) 0.0058(6) -0.0070(6) 0.0069(6)
C19 0.0316(8) 0.0221(7) 0.0349(8) 0.0009(6) -0.0101(6) -0.0027(6)
C11 0.0139(6) 0.0215(6) 0.0195(6) 0.0010(5) -0.0007(5) -0.0002(4)
C21 0.0339(8) 0.0216(7) 0.0460(9) 0.0094(6) 0.0154(7) 0.0012(6)
C18 0.0375(8) 0.0203(7) 0.0315(7) -0.0016(6) 0.0083(6) 0.0054(6)
C15 0.0150(6) 0.0246(6) 0.0186(6) 0.0019(5) 0.0044(4) 0.0009(5)
C16 0.0463(9) 0.0379(8) 0.0173(6) -0.0037(6) 0.0014(6) 0.0098(7)
C12 0.0305(8) 0.0411(9) 0.0466(9) -0.0014(7) -0.0051(7) -0.0129(7)
C13 0.0325(8) 0.0307(8) 0.0549(10) 0.0005(7) 0.0238(7) 0.0051(6)

loop_
_atom_type_symbol
_atom_type_description
_atom_type_scat_dispersion_real
_atom_type_scat_dispersion_imag
_atom_type_scat_source
C C 0.0181 0.0091 'International Tables Vol C Tables 4.2.6.8 and 6.1.1.4'
H H 0.0000 0.0000 'International Tables Vol C Tables 4.2.6.8 and 6.1.1.4'
Fe Fe -1.1336 3.1974 'International Tables Vol C Tables 4.2.6.8 and 6.1.1.4'
O O 0.0492 0.0322 'International Tables Vol C Tables 4.2.6.8 and 6.1.1.4'
Si Si 0.2541 0.3302 'International Tables Vol C Tables 4.2.6.8 and 6.1.1.4'

loop_
_geom_angle_atom_site_label_1
_geom_angle_atom_site_label_2
_geom_angle_atom_site_label_3
_geom_angle
_geom_angle_site_symmetry_1
_geom_angle_site_symmetry_3
_geom_angle_publ_flag
C3 Fe1 C9 160.24(5) . . ?
C3 Fe1 C4 40.63(5) . . ?
C5 Fe1 C3 68.59(5) . . ?
C5 Fe1 C8 126.05(5) . . ?
C5 Fe1 C9 110.54(5) . . ?
C5 Fe1 C4 40.57(5) . . ?
C5 Fe1 C11 124.14(5) . . ?
C5 Fe1 C15 158.03(5) . . ?
C7 Fe1 C3 68.90(5) . . ?
C7 Fe1 C5 41.11(5) . . ?
C7 Fe1 C8 108.35(5) . . ?
C7 Fe1 C9 124.34(5) . . ?
C7 Fe1 C4 68.72(5) . . ?
C7 Fe1 C6 122.52(5) . . ?
C7 Fe1 C11 160.43(5) . . ?
C7 Fe1 C15 157.87(5) . . ?
C8 Fe1 C3 155.88(5) . . ?
C8 Fe1 C9 40.64(5) . . ?
C8 Fe1 C4 162.60(5) . . ?
C8 Fe1 C11 68.31(5) . . ?
C8 Fe1 C15 68.48(5) . . ?
C9 Fe1 C4 125.81(5) . . ?
C2 Fe1 C3 40.64(5) . . ?
C2 Fe1 C5 69.22(5) . . ?
C2 Fe1 C7 41.44(4) . . ?
C2 Fe1 C8 121.33(5) . . ?
C2 Fe1 C9 158.93(5) . . ?
C2 Fe1 C4 68.61(5) . . ?
C2 Fe1 C6 104.58(5) . . ?
C2 Fe1 C11 157.19(5) . . ?
C2 Fe1 C15 120.05(5) . . ?
C6 Fe1 C3 119.15(5) . . ?
C6 Fe1 C5 160.90(5) . . ?
C6 Fe1 C8 40.69(5) . . ?
C6 Fe1 C9 68.46(5) . . ?
C6 Fe1 C4 155.63(5) . . ?
C6 Fe1 C11 68.40(5) . . ?
C6 Fe1 C15 40.77(5) . . ?
C11 Fe1 C3 122.33(5) . . ?
C11 Fe1 C9 40.60(5) . . ?
C11 Fe1 C4 108.35(5) . . ?
C15 Fe1 C3 104.62(5) . . ?
C15 Fe1 C9 68.46(5) . . ?
C15 Fe1 C4 120.91(5) . . ?
C15 Fe1 C11 40.63(5) . . ?
Si2 Si1 Si3 111.702(17) . . ?
Si2 Si1 Si4 109.700(17) . . ?
C1 Si1 Si2 102.74(4) . . ?
C1 Si1 Si3 99.47(4) . . ?
C1 Si1 Si4 123.15(4) . . ?
Si4 Si1 Si3 109.557(17) . . ?
C21 Si2 Si1 111.59(5) . . ?
C12 Si2 Si1 107.94(5) . . ?
C12 Si2 C21 108.60(8) . . ?
C12 Si2 C13 109.42(8) . . ?
C13 Si2 Si1 110.55(5) . . ?
C13 Si2 C21 108.71(7) . . ?
O1 C1 Si1 114.91(9) . . ?
O1 C1 C7 119.14(11) . . ?
C7 C1 Si1 125.71(8) . . ?
C17 Si3 Si1 107.73(4) . . ?
C17 Si3 C18 109.32(6) . . ?
C14 Si3 Si1 111.74(5) . . ?
C14 Si3 C17 109.16(7) . . ?
C14 Si3 C18 107.62(7) . . ?
C18 Si3 Si1 111.24(5) . . ?
Fe1 C3 H3 125.9 . . ?
C2 C3 Fe1 69.04(7) . . ?
C2 C3 H3 125.9 . . ?
C2 C3 C4 108.21(10) . . ?
C4 C3 Fe1 69.74(7) . . ?
C4 C3 H3 125.9 . . ?
Fe1 C5 H5 126.0 . . ?
C7 C5 Fe1 69.08(6) . . ?
C7 C5 H5 126.0 . . ?
C4 C5 Fe1 70.04(7) . . ?
C4 C5 H5 126.0 . . ?
C4 C5 C7 107.94(10) . . ?
C1 C7 Fe1 122.28(8) . . ?
C5 C7 Fe1 69.81(7) . . ?
C5 C7 C1 127.89(10) . . ?
C5 C7 C2 107.54(10) . . ?
C2 C7 Fe1 69.28(7) . . ?
C2 C7 C1 124.37(11) . . ?
Fe1 C8 H8 126.0 . . ?
C9 C8 Fe1 69.85(7) . . ?
C9 C8 H8 126.0 . . ?
C6 C8 Fe1 69.42(7) . . ?
C6 C8 H8 126.0 . . ?
C6 C8 C9 108.05(11) . . ?
Fe1 C9 H9 126.1 . . ?
C8 C9 Fe1 69.51(7) . . ?
C8 C9 H9 126.1 . . ?
C11 C9 Fe1 69.67(7) . . ?
C11 C9 C8 107.84(11) . . ?
C11 C9 H9 126.1 . . ?
H10A C10 H10B 109.5 . . ?
H10A C10 H10C 109.5 . . ?
H10B C10 H10C 109.5 . . ?
Si4 C10 H10A 109.5 . . ?
Si4 C10 H10B 109.5 . . ?
Si4 C10 H10C 109.5 . . ?
Fe1 C2 H2 126.0 . . ?
C3 C2 Fe1 70.33(7) . . ?
C3 C2 C7 107.92(10) . . ?
C3 C2 H2 126.0 . . ?
C7 C2 Fe1 69.28(6) . . ?
C7 C2 H2 126.0 . . ?
C10 Si4 Si1 116.32(5) . . ?
C10 Si4 C19 108.70(7) . . ?
C10 Si4 C16 107.59(7) . . ?
C19 Si4 Si1 111.04(5) . . ?
C19 Si4 C16 108.23(7) . . ?
C16 Si4 Si1 104.58(5) . . ?
Fe1 C4 H4 125.8 . . ?
C3 C4 Fe1 69.63(7) . . ?
C3 C4 H4 125.8 . . ?
C5 C4 Fe1 69.39(7) . . ?
C5 C4 C3 108.39(10) . . ?
C5 C4 H4 125.8 . . ?
Fe1 C6 H6 125.9 . . ?
C8 C6 Fe1 69.90(7) . . ?
C8 C6 H6 125.9 . . ?
C8 C6 C15 108.14(11) . . ?
C15 C6 Fe1 69.87(7) . . ?
C15 C6 H6 125.9 . . ?
Si3 C17 H17A 109.5 . . ?
Si3 C17 H17B 109.5 . . ?
Si3 C17 H17C 109.5 . . ?
H17A C17 H17B 109.5 . . ?
H17A C17 H17C 109.5 . . ?
H17B C17 H17C 109.5 . . ?
Si3 C14 H14A 109.5 . . ?
Si3 C14 H14B 109.5 . . ?
Si3 C14 H14C 109.5 . . ?
H14A C14 H14B 109.5 . . ?
H14A C14 H14C 109.5 . . ?
H14B C14 H14C 109.5 . . ?
Si4 C19 H19A 109.5 . . ?
Si4 C19 H19B 109.5 . . ?
Si4 C19 H19C 109.5 . . ?
H19A C19 H19B 109.5 . . ?
H19A C19 H19C 109.5 . . ?
H19B C19 H19C 109.5 . . ?
Fe1 C11 H11 125.9 . . ?
C9 C11 Fe1 69.73(7) . . ?
C9 C11 H11 125.9 . . ?
C15 C11 Fe1 69.57(7) . . ?
C15 C11 C9 108.21(11) . . ?
C15 C11 H11 125.9 . . ?
Si2 C21 H21A 109.5 . . ?
Si2 C21 H21B 109.5 . . ?
Si2 C21 H21C 109.5 . . ?
H21A C21 H21B 109.5 . . ?
H21A C21 H21C 109.5 . . ?
H21B C21 H21C 109.5 . . ?
Si3 C18 H18A 109.5 . . ?
Si3 C18 H18B 109.5 . . ?
Si3 C18 H18C 109.5 . . ?
H18A C18 H18B 109.5 . . ?
H18A C18 H18C 109.5 . . ?
H18B C18 H18C 109.5 . . ?
Fe1 C15 H15 126.1 . . ?
C6 C15 Fe1 69.36(7) . . ?
C6 C15 H15 126.1 . . ?
C11 C15 Fe1 69.80(7) . . ?
C11 C15 C6 107.75(11) . . ?
C11 C15 H15 126.1 . . ?
Si4 C16 H16A 109.5 . . ?
Si4 C16 H16B 109.5 . . ?
Si4 C16 H16C 109.5 . . ?
H16A C16 H16B 109.5 . . ?
H16A C16 H16C 109.5 . . ?
H16B C16 H16C 109.5 . . ?
Si2 C12 H12A 109.5 . . ?
Si2 C12 H12B 109.5 . . ?
Si2 C12 H12C 109.5 . . ?
H12A C12 H12B 109.5 . . ?
H12A C12 H12C 109.5 . . ?
H12B C12 H12C 109.5 . . ?
Si2 C13 H13A 109.5 . . ?
Si2 C13 H13B 109.5 . . ?
Si2 C13 H13C 109.5 . . ?
H13A C13 H13B 109.5 . . ?
H13A C13 H13C 109.5 . . ?
H13B C13 H13C 109.5 . . ?

loop_
_geom_bond_atom_site_label_1
_geom_bond_atom_site_label_2
_geom_bond_distance
_geom_bond_site_symmetry_2
_geom_bond_publ_flag
Fe1 C3 2.0554(12) . ?
Fe1 C5 2.0483(11) . ?
Fe1 C7 2.0385(12) . ?
Fe1 C8 2.0513(12) . ?
Fe1 C9 2.0558(12) . ?
Fe1 C2 2.0384(12) . ?
Fe1 C4 2.0570(12) . ?
Fe1 C6 2.0450(12) . ?
Fe1 C11 2.0549(12) . ?
Fe1 C15 2.0518(12) . ?
Si1 Si2 2.3546(5) . ?
Si1 C1 1.9479(12) . ?
Si1 Si3 2.3582(4) . ?
Si1 Si4 2.3578(4) . ?
Si2 C21 1.8744(15) . ?
Si2 C12 1.8732(17) . ?
Si2 C13 1.8734(15) . ?
O1 C1 1.2337(14) . ?
C1 C7 1.4723(16) . ?
Si3 C17 1.8800(14) . ?
Si3 C14 1.8790(15) . ?
Si3 C18 1.8827(14) . ?
C3 H3 1.0000 . ?
C3 C2 1.4216(17) . ?
C3 C4 1.4279(17) . ?
C5 H5 1.0000 . ?
C5 C7 1.4350(16) . ?
C5 C4 1.4233(16) . ?
C7 C2 1.4424(16) . ?
C8 H8 1.0000 . ?
C8 C9 1.4262(18) . ?
C8 C6 1.4241(18) . ?
C9 H9 1.0000 . ?
C9 C11 1.4263(17) . ?
C10 H10A 0.9800 . ?
C10 H10B 0.9800 . ?
C10 H10C 0.9800 . ?
C10 Si4 1.8691(13) . ?
C2 H2 1.0000 . ?
Si4 C19 1.8760(15) . ?
Si4 C16 1.8810(15) . ?
C4 H4 1.0000 . ?
C6 H6 1.0000 . ?
C6 C15 1.4271(17) . ?
C17 H17A 0.9800 . ?
C17 H17B 0.9800 . ?
C17 H17C 0.9800 . ?
C14 H14A 0.9800 . ?
C14 H14B 0.9800 . ?
C14 H14C 0.9800 . ?
C19 H19A 0.9800 . ?
C19 H19B 0.9800 . ?
C19 H19C 0.9800 . ?
C11 H11 1.0000 . ?
C11 C15 1.4258(17) . ?
C21 H21A 0.9800 . ?
C21 H21B 0.9800 . ?
C21 H21C 0.9800 . ?
C18 H18A 0.9800 . ?
C18 H18B 0.9800 . ?
C18 H18C 0.9800 . ?
C15 H15 1.0000 . ?
C16 H16A 0.9800 . ?
C16 H16B 0.9800 . ?
C16 H16C 0.9800 . ?
C12 H12A 0.9800 . ?
C12 H12B 0.9800 . ?
C12 H12C 0.9800 . ?
C13 H13A 0.9800 . ?
C13 H13B 0.9800 . ?
C13 H13C 0.9800 . ?

loop_
_geom_torsion_atom_site_label_1
_geom_torsion_atom_site_label_2
_geom_torsion_atom_site_label_3
_geom_torsion_atom_site_label_4
_geom_torsion
_geom_torsion_site_symmetry_1
_geom_torsion_site_symmetry_2
_geom_torsion_site_symmetry_3
_geom_torsion_site_symmetry_4
_geom_torsion_publ_flag
Fe1 C3 C2 C7 -59.31(8) . . . . ?
Fe1 C3 C4 C5 58.72(8) . . . . ?
Fe1 C5 C7 C1 -115.77(12) . . . . ?
Fe1 C5 C7 C2 59.22(8) . . . . ?
Fe1 C5 C4 C3 -58.86(8) . . . . ?
Fe1 C7 C2 C3 59.96(8) . . . . ?
Fe1 C8 C9 C11 59.34(8) . . . . ?
Fe1 C8 C6 C15 -59.63(9) . . . . ?
Fe1 C9 C11 C15 59.12(8) . . . . ?
Fe1 C6 C15 C11 -59.47(8) . . . . ?
Fe1 C11 C15 C6 59.19(8) . . . . ?
Si1 C1 C7 Fe1 -94.03(10) . . . . ?
Si1 C1 C7 C5 -5.51(17) . . . . ?
Si1 C1 C7 C2 -179.72(9) . . . . ?
O1 C1 C7 Fe1 91.92(12) . . . . ?
O1 C1 C7 C5 -179.56(11) . . . . ?
O1 C1 C7 C2 6.23(18) . . . . ?
C1 C7 C2 Fe1 115.65(11) . . . . ?
C1 C7 C2 C3 175.62(11) . . . . ?
C5 C7 C2 Fe1 -59.56(8) . . . . ?
C5 C7 C2 C3 0.41(13) . . . . ?
C7 C5 C4 Fe1 58.88(8) . . . . ?
C7 C5 C4 C3 0.01(13) . . . . ?
C8 C9 C11 Fe1 -59.24(8) . . . . ?
C8 C9 C11 C15 -0.13(14) . . . . ?
C8 C6 C15 Fe1 59.64(9) . . . . ?
C8 C6 C15 C11 0.17(14) . . . . ?
C9 C8 C6 Fe1 59.37(9) . . . . ?
C9 C8 C6 C15 -0.25(14) . . . . ?
C9 C11 C15 Fe1 -59.22(8) . . . . ?
C9 C11 C15 C6 -0.03(14) . . . . ?
C2 C3 C4 Fe1 -58.48(8) . . . . ?
C2 C3 C4 C5 0.24(14) . . . . ?
C4 C3 C2 Fe1 58.91(8) . . . . ?
C4 C3 C2 C7 -0.40(14) . . . . ?
C4 C5 C7 Fe1 -59.48(8) . . . . ?
C4 C5 C7 C1 -175.25(11) . . . . ?
C4 C5 C7 C2 -0.26(13) . . . . ?
C6 C8 C9 Fe1 -59.10(9) . . . . ?
C6 C8 C9 C11 0.23(14) . . . . ?
